data_4117373
loop_
_publ_author_name
'Shou-Tian Zheng'
'Tao Wu'
'Fan Zuo'
'Chengtsung Chou'
'Pingyun Feng'
'Xianhui Bu'

_publ_section_title
;
 Mimicking Zeolite to Its Core: Porous Sodalite Cages as Hangers for
 Pendant Trimeric M3(OH) Clusters (M = Mg, Mn, Co, Ni, Cd)
;
_journal_name_full 'Journal of the American Chemical Society'
_journal_page_first 1934
_journal_page_last 1937
_journal_paper_doi 10.1021/ja209800x
_journal_volume 134
_journal_year 2012
_chemical_formula_sum 'C260 H216 Co16 In20 N4 O224'
_chemical_formula_weight 10219.65
_chemical_name_systematic
; 
 ? 
;
_space_group_IT_number 227
_symmetry_cell_setting cubic
_symmetry_space_group_name_Hall '-F 4vw 2vw 3'
_symmetry_space_group_name_H-M 'F d -3 m :2'
_atom_sites_solution_hydrogens geom
_atom_sites_solution_primary direct
_atom_sites_solution_secondary difmap
_audit_creation_method SHELXL-97
_cell_angle_alpha 90.00
_cell_angle_beta 90.00
_cell_angle_gamma 90.00
_cell_formula_units_Z 8
_cell_length_a 50.5222(3)
_cell_length_b 50.5222(3)
_cell_length_c 50.5222(3)
_cell_measurement_temperature 296(2)
_cell_volume 128957.5(13)
_computing_structure_refinement 'SHELXL-97 (Sheldrick, 1997)'
_computing_structure_solution 'SHELXS-97 (Sheldrick, 1990)'
_diffrn_ambient_temperature 296(2)
_diffrn_measured_fraction_theta_full 0.999
_diffrn_measured_fraction_theta_max 0.999
_diffrn_radiation_monochromator graphite
_diffrn_radiation_source 'fine-focus sealed tube'
_diffrn_radiation_type MoK\a
_diffrn_radiation_wavelength 0.71073
_diffrn_reflns_av_R_equivalents 0.0618
_diffrn_reflns_av_sigmaI/netI 0.0341
_diffrn_reflns_limit_h_max 35
_diffrn_reflns_limit_h_min -54
_diffrn_reflns_limit_k_max 21
_diffrn_reflns_limit_k_min -54
_diffrn_reflns_limit_l_max 49
_diffrn_reflns_limit_l_min -47
_diffrn_reflns_number 66694
_diffrn_reflns_theta_full 22.45
_diffrn_reflns_theta_max 22.45
_diffrn_reflns_theta_min 0.70
_exptl_absorpt_coefficient_mu 1.162
_exptl_crystal_colour purple
_exptl_crystal_density_diffrn 1.053
_exptl_crystal_description block
_exptl_crystal_F_000 40064
_exptl_crystal_size_max 0.05
_exptl_crystal_size_mid 0.05
_exptl_crystal_size_min 0.05
_refine_diff_density_max 1.658
_refine_diff_density_min -1.123
_refine_diff_density_rms 0.128
_refine_ls_extinction_method none
_refine_ls_goodness_of_fit_ref 1.038
_refine_ls_hydrogen_treatment constr
_refine_ls_matrix_type full
_refine_ls_number_parameters 213
_refine_ls_number_reflns 3923
_refine_ls_number_restraints 0
_refine_ls_restrained_S_all 1.038
_refine_ls_R_factor_all 0.1027
_refine_ls_R_factor_gt 0.0754
_refine_ls_shift/su_max 0.001
_refine_ls_shift/su_mean 0.000
_refine_ls_structure_factor_coef Fsqd
_refine_ls_weighting_details 'calc w=1/[\s^2^(Fo^2^)+(0.1713P)^2^+0.0000P] where P=(Fo^2^+2Fc^2^)/3'
_refine_ls_weighting_scheme calc
_refine_ls_wR_factor_gt 0.2266
_refine_ls_wR_factor_ref 0.2440
_reflns_number_gt 2640
_reflns_number_total 3923
_reflns_threshold_expression >2sigma(I)
_cod_data_source_file ja209800x_si_002_3.cif
_cod_data_source_block CPM-15-Co
_cod_original_cell_volume 128957.6(13)
_cod_original_sg_symbol_H-M 'F d -3 m'
_cod_database_code 4117373

loop_
_symmetry_equiv_pos_as_xyz
'x, y, z'
'-x+3/4, -y+1/4, z+1/2'
'-x+1/4, y+1/2, -z+3/4'
'x+1/2, -y+3/4, -z+1/4'
'z, x, y'
'z+1/2, -x+3/4, -y+1/4'
'-z+3/4, -x+1/4, y+1/2'
'-z+1/4, x+1/2, -y+3/4'
'y, z, x'
'-y+1/4, z+1/2, -x+3/4'
'y+1/2, -z+3/4, -x+1/4'
'-y+3/4, -z+1/4, x+1/2'
'y+3/4, x+1/4, -z+1/2'
'-y, -x, -z'
'y+1/4, -x+1/2, z+3/4'
'-y+1/2, x+3/4, z+1/4'
'x+3/4, z+1/4, -y+1/2'
'-x+1/2, z+3/4, y+1/4'
'-x, -z, -y'
'x+1/4, -z+1/2, y+3/4'
'z+3/4, y+1/4, -x+1/2'
'z+1/4, -y+1/2, x+3/4'
'-z+1/2, y+3/4, x+1/4'
'-z, -y, -x'
'x, y+1/2, z+1/2'
'-x+3/4, -y+3/4, z+1'
'-x+1/4, y+1, -z+5/4'
'x+1/2, -y+5/4, -z+3/4'
'z, x+1/2, y+1/2'
'z+1/2, -x+5/4, -y+3/4'
'-z+3/4, -x+3/4, y+1'
'-z+1/4, x+1, -y+5/4'
'y, z+1/2, x+1/2'
'-y+1/4, z+1, -x+5/4'
'y+1/2, -z+5/4, -x+3/4'
'-y+3/4, -z+3/4, x+1'
'y+3/4, x+3/4, -z+1'
'-y, -x+1/2, -z+1/2'
'y+1/4, -x+1, z+5/4'
'-y+1/2, x+5/4, z+3/4'
'x+3/4, z+3/4, -y+1'
'-x+1/2, z+5/4, y+3/4'
'-x, -z+1/2, -y+1/2'
'x+1/4, -z+1, y+5/4'
'z+3/4, y+3/4, -x+1'
'z+1/4, -y+1, x+5/4'
'-z+1/2, y+5/4, x+3/4'
'-z, -y+1/2, -x+1/2'
'x+1/2, y, z+1/2'
'-x+5/4, -y+1/4, z+1'
'-x+3/4, y+1/2, -z+5/4'
'x+1, -y+3/4, -z+3/4'
'z+1/2, x, y+1/2'
'z+1, -x+3/4, -y+3/4'
'-z+5/4, -x+1/4, y+1'
'-z+3/4, x+1/2, -y+5/4'
'y+1/2, z, x+1/2'
'-y+3/4, z+1/2, -x+5/4'
'y+1, -z+3/4, -x+3/4'
'-y+5/4, -z+1/4, x+1'
'y+5/4, x+1/4, -z+1'
'-y+1/2, -x, -z+1/2'
'y+3/4, -x+1/2, z+5/4'
'-y+1, x+3/4, z+3/4'
'x+5/4, z+1/4, -y+1'
'-x+1, z+3/4, y+3/4'
'-x+1/2, -z, -y+1/2'
'x+3/4, -z+1/2, y+5/4'
'z+5/4, y+1/4, -x+1'
'z+3/4, -y+1/2, x+5/4'
'-z+1, y+3/4, x+3/4'
'-z+1/2, -y, -x+1/2'
'x+1/2, y+1/2, z'
'-x+5/4, -y+3/4, z+1/2'
'-x+3/4, y+1, -z+3/4'
'x+1, -y+5/4, -z+1/4'
'z+1/2, x+1/2, y'
'z+1, -x+5/4, -y+1/4'
'-z+5/4, -x+3/4, y+1/2'
'-z+3/4, x+1, -y+3/4'
'y+1/2, z+1/2, x'
'-y+3/4, z+1, -x+3/4'
'y+1, -z+5/4, -x+1/4'
'-y+5/4, -z+3/4, x+1/2'
'y+5/4, x+3/4, -z+1/2'
'-y+1/2, -x+1/2, -z'
'y+3/4, -x+1, z+3/4'
'-y+1, x+5/4, z+1/4'
'x+5/4, z+3/4, -y+1/2'
'-x+1, z+5/4, y+1/4'
'-x+1/2, -z+1/2, -y'
'x+3/4, -z+1, y+3/4'
'z+5/4, y+3/4, -x+1/2'
'z+3/4, -y+1, x+3/4'
'-z+1, y+5/4, x+1/4'
'-z+1/2, -y+1/2, -x'
'-x, -y, -z'
'x-3/4, y-1/4, -z-1/2'
'x-1/4, -y-1/2, z-3/4'
'-x-1/2, y-3/4, z-1/4'
'-z, -x, -y'
'-z-1/2, x-3/4, y-1/4'
'z-3/4, x-1/4, -y-1/2'
'z-1/4, -x-1/2, y-3/4'
'-y, -z, -x'
'y-1/4, -z-1/2, x-3/4'
'-y-1/2, z-3/4, x-1/4'
'y-3/4, z-1/4, -x-1/2'
'-y-3/4, -x-1/4, z-1/2'
'y, x, z'
'-y-1/4, x-1/2, -z-3/4'
'y-1/2, -x-3/4, -z-1/4'
'-x-3/4, -z-1/4, y-1/2'
'x-1/2, -z-3/4, -y-1/4'
'x, z, y'
'-x-1/4, z-1/2, -y-3/4'
'-z-3/4, -y-1/4, x-1/2'
'-z-1/4, y-1/2, -x-3/4'
'z-1/2, -y-3/4, -x-1/4'
'z, y, x'
'-x, -y+1/2, -z+1/2'
'x-3/4, y+1/4, -z'
'x-1/4, -y, z-1/4'
'-x-1/2, y-1/4, z+1/4'
'-z, -x+1/2, -y+1/2'
'-z-1/2, x-1/4, y+1/4'
'z-3/4, x+1/4, -y'
'z-1/4, -x, y-1/4'
'-y, -z+1/2, -x+1/2'
'y-1/4, -z, x-1/4'
'-y-1/2, z-1/4, x+1/4'
'y-3/4, z+1/4, -x'
'-y-3/4, -x+1/4, z'
'y, x+1/2, z+1/2'
'-y-1/4, x, -z-1/4'
'y-1/2, -x-1/4, -z+1/4'
'-x-3/4, -z+1/4, y'
'x-1/2, -z-1/4, -y+1/4'
'x, z+1/2, y+1/2'
'-x-1/4, z, -y-1/4'
'-z-3/4, -y+1/4, x'
'-z-1/4, y, -x-1/4'
'z-1/2, -y-1/4, -x+1/4'
'z, y+1/2, x+1/2'
'-x+1/2, -y, -z+1/2'
'x-1/4, y-1/4, -z'
'x+1/4, -y-1/2, z-1/4'
'-x, y-3/4, z+1/4'
'-z+1/2, -x, -y+1/2'
'-z, x-3/4, y+1/4'
'z-1/4, x-1/4, -y'
'z+1/4, -x-1/2, y-1/4'
'-y+1/2, -z, -x+1/2'
'y+1/4, -z-1/2, x-1/4'
'-y, z-3/4, x+1/4'
'y-1/4, z-1/4, -x'
'-y-1/4, -x-1/4, z'
'y+1/2, x, z+1/2'
'-y+1/4, x-1/2, -z-1/4'
'y, -x-3/4, -z+1/4'
'-x-1/4, -z-1/4, y'
'x, -z-3/4, -y+1/4'
'x+1/2, z, y+1/2'
'-x+1/4, z-1/2, -y-1/4'
'-z-1/4, -y-1/4, x'
'-z+1/4, y-1/2, -x-1/4'
'z, -y-3/4, -x+1/4'
'z+1/2, y, x+1/2'
'-x+1/2, -y+1/2, -z'
'x-1/4, y+1/4, -z-1/2'
'x+1/4, -y, z-3/4'
'-x, y-1/4, z-1/4'
'-z+1/2, -x+1/2, -y'
'-z, x-1/4, y-1/4'
'z-1/4, x+1/4, -y-1/2'
'z+1/4, -x, y-3/4'
'-y+1/2, -z+1/2, -x'
'y+1/4, -z, x-3/4'
'-y, z-1/4, x-1/4'
'y-1/4, z+1/4, -x-1/2'
'-y-1/4, -x+1/4, z-1/2'
'y+1/2, x+1/2, z'
'-y+1/4, x, -z-3/4'
'y, -x-1/4, -z-1/4'
'-x-1/4, -z+1/4, y-1/2'
'x, -z-1/4, -y-1/4'
'x+1/2, z+1/2, y'
'-x+1/4, z, -y-3/4'
'-z-1/4, -y+1/4, x-1/2'
'-z+1/4, y, -x-3/4'
'z, -y-1/4, -x-1/4'
'z+1/2, y+1/2, x'

loop_
_atom_site_label
_atom_site_type_symbol
_atom_site_fract_x
_atom_site_fract_y
_atom_site_fract_z
_atom_site_U_iso_or_equiv
_atom_site_adp_type
_atom_site_occupancy
_atom_site_symmetry_multiplicity
_atom_site_calc_flag
_atom_site_refinement_flags
In1 In -0.121910(14) 1.121909(14) 0.0000 0.0675(4) Uani 1 2 d S
In2 In -0.323394(14) 1.073394(14) 0.023120(18) 0.0567(4) Uani 0.67 2 d SP
Co2 Co -0.323394(14) 1.073394(14) 0.023120(18) 0.0567(4) Uani 0.33 2 d SP
Co3 Co 0.03986(7) 1.03986(7) 0.09408(13) 0.105(2) Uani 0.52 2 d SP
Co3A Co 0.05171(12) 1.05171(12) 0.09465(15) 0.115(2) Uani 0.48 2 d SP
O1 O -0.10991(16) 1.09935(14) 0.03381(15) 0.103(2) Uani 1 1 d .
O2 O -0.07557(18) 1.12115(17) 0.02153(18) 0.128(3) Uani 1 1 d .
O3 O 0.01114(17) 1.0622(3) 0.0932(2) 0.203(6) Uani 1 1 d .
O4 O -0.16274(11) 1.10752(12) 0.01280(12) 0.0676(16) Uani 1 1 d .
O5 O -0.15751(11) 1.12787(12) -0.02435(12) 0.0769(18) Uani 1 1 d .
O6 O -0.28585(11) 1.07872(11) 0.00477(10) 0.0615(15) Uani 1 1 d .
O7 O -0.30463(19) 1.05463(19) 0.05463(19) 0.082(4) Uani 1 6 d S
O8 O -0.36164(10) 1.07032(10) 0.03921(11) 0.0628(15) Uani 1 1 d .
O9 O 0.05216(16) 1.05216(16) 0.05216(16) 0.073(4) Uani 1 6 d S
C1 C -0.0863(3) 1.1040(2) 0.0362(2) 0.095(3) Uani 1 1 d .
C2 C -0.0851(3) 1.07121(19) 0.07121(19) 0.078(4) Uani 1 2 d S
C3 C -0.0704(2) 1.0897(2) 0.0561(2) 0.093(3) Uani 1 1 d .
C4 C -0.0432(2) 1.0918(2) 0.0578(2) 0.094(3) Uani 1 1 d .
C5 C -0.0305(3) 1.0755(2) 0.0755(2) 0.102(5) Uani 1 2 d S
C6 C 0.0005(4) 1.0776(3) 0.0776(3) 0.133(7) Uani 1 2 d S
C7 C -0.17196(18) 1.11552(18) -0.0085(2) 0.067(2) Uani 1 1 d .
C8 C -0.20800(16) 1.1167(3) -0.04200(16) 0.063(3) Uani 1 2 d S
C9 C -0.20019(15) 1.11049(16) -0.01599(17) 0.061(2) Uani 1 1 d .
C10 C -0.21786(14) 1.09907(14) 0.00219(16) 0.053(2) Uani 1 1 d .
C11 C -0.24385(14) 1.0940(2) -0.00615(14) 0.057(3) Uani 1 2 d S
C12 C -0.26314(15) 1.0821(2) 0.01314(15) 0.049(3) Uani 1 2 d S
C13 C -0.37201(19) 1.05885(16) 0.05885(16) 0.047(3) Uani 1 2 d S
C14 C -0.3969(2) 1.06864(13) 0.06864(13) 0.045(3) Uani 1 2 d S
C15 C -0.40922(15) 1.09078(15) 0.05785(19) 0.053(3) Uani 1 2 d S
O1W O -0.34091(12) 1.09091(12) -0.01049(15) 0.074(2) Uani 1 2 d S
O2W O 0.0322(3) 1.0322(3) 0.1328(4) 0.232 Uiso 1 2 d S
O3W O 0.0697(3) 1.0697(3) 0.1108(4) 0.219 Uiso 1 2 d S
O4W O 0.0144(3) 1.0144(3) 0.0735(3) 0.207 Uiso 1 2 d S

loop_
_atom_site_aniso_label
_atom_site_aniso_U_11
_atom_site_aniso_U_22
_atom_site_aniso_U_33
_atom_site_aniso_U_23
_atom_site_aniso_U_13
_atom_site_aniso_U_12
In1 0.0623(5) 0.0623(5) 0.0780(7) 0.0059(3) 0.0059(3) -0.0166(4)
In2 0.0595(5) 0.0595(5) 0.0512(7) -0.0036(3) 0.0036(3) 0.0000(5)
Co2 0.0595(5) 0.0595(5) 0.0512(7) -0.0036(3) 0.0036(3) 0.0000(5)
Co3 0.106(3) 0.106(3) 0.102(4) -0.002(2) -0.002(2) -0.043(3)
Co3A 0.113(3) 0.113(3) 0.121(5) 0.003(4) 0.003(4) 0.037(4)
O1 0.091(5) 0.094(5) 0.126(6) 0.030(5) -0.026(5) -0.012(5)
O2 0.139(7) 0.121(7) 0.125(7) 0.035(6) -0.002(6) 0.022(5)
O3 0.060(6) 0.319(16) 0.229(13) 0.086(11) -0.051(6) -0.004(7)
O4 0.058(4) 0.079(4) 0.065(4) 0.012(3) 0.010(3) -0.011(3)
O5 0.058(4) 0.099(5) 0.073(4) 0.009(3) 0.013(3) -0.023(3)
O6 0.061(4) 0.077(4) 0.046(3) -0.007(3) 0.013(3) -0.007(3)
O7 0.082(4) 0.082(4) 0.082(4) 0.016(6) -0.016(6) -0.016(6)
O8 0.050(3) 0.074(4) 0.065(4) 0.014(3) 0.012(3) 0.021(3)
O9 0.073(4) 0.073(4) 0.073(4) -0.001(5) -0.001(5) -0.001(5)
C1 0.130(11) 0.076(8) 0.078(8) 0.006(6) 0.004(8) -0.020(8)
C2 0.093(10) 0.071(5) 0.071(5) 0.017(7) -0.005(6) -0.005(6)
C3 0.110(9) 0.084(8) 0.086(8) 0.000(6) -0.015(7) 0.013(7)
C4 0.077(8) 0.106(9) 0.100(8) -0.011(7) -0.003(6) -0.001(6)
C5 0.104(13) 0.101(8) 0.101(8) -0.008(10) -0.013(7) -0.013(7)
C6 0.060(13) 0.170(14) 0.170(14) -0.026(17) -0.007(8) -0.007(8)
C7 0.068(6) 0.059(6) 0.073(7) -0.008(5) 0.025(6) -0.013(5)
C8 0.052(5) 0.084(9) 0.052(5) 0.004(4) -0.002(6) -0.004(4)
C9 0.050(5) 0.062(5) 0.070(6) -0.007(5) 0.004(4) -0.004(4)
C10 0.040(4) 0.047(5) 0.072(6) -0.006(4) 0.007(4) -0.005(4)
C11 0.067(5) 0.037(6) 0.067(5) -0.002(4) 0.028(6) 0.002(4)
C12 0.048(4) 0.050(7) 0.048(4) -0.002(4) 0.007(6) 0.002(4)
C13 0.041(6) 0.050(4) 0.050(4) 0.017(6) 0.014(4) 0.014(4)
C14 0.072(8) 0.032(3) 0.032(3) 0.006(5) 0.016(4) 0.016(4)
C15 0.062(5) 0.062(5) 0.034(6) -0.001(4) -0.001(4) -0.010(6)
O1W 0.081(4) 0.081(4) 0.060(5) 0.011(3) -0.011(3) -0.003(5)

loop_
_atom_type_symbol
_atom_type_description
_atom_type_scat_dispersion_real
_atom_type_scat_dispersion_imag
_atom_type_scat_source
C C 0.0033 0.0016 'International Tables Vol C Tables 4.2.6.8 and 6.1.1.4'
H H 0.0000 0.0000 'International Tables Vol C Tables 4.2.6.8 and 6.1.1.4'
N N 0.0061 0.0033 'International Tables Vol C Tables 4.2.6.8 and 6.1.1.4'
O O 0.0106 0.0060 'International Tables Vol C Tables 4.2.6.8 and 6.1.1.4'
Co Co 0.3494 0.9721 'International Tables Vol C Tables 4.2.6.8 and 6.1.1.4'
In In -0.7276 1.3100 'International Tables Vol C Tables 4.2.6.8 and 6.1.1.4'

loop_
_geom_angle_atom_site_label_1
_geom_angle_atom_site_label_2
_geom_angle_atom_site_label_3
_geom_angle
_geom_angle_site_symmetry_1
_geom_angle_site_symmetry_3
O1 In1 O1 109.6(5) 14_665 .
O1 In1 O5 138.6(3) 14_665 14_665
O1 In1 O5 91.6(3) . 14_665
O1 In1 O5 91.6(3) 14_665 .
O1 In1 O5 138.6(3) . .
O5 In1 O5 95.1(3) 14_665 .
O1 In1 O4 82.0(3) 14_665 14_665
O1 In1 O4 128.1(3) . 14_665
O5 In1 O4 57.5(2) 14_665 14_665
O5 In1 O4 88.7(2) . 14_665
O1 In1 O4 128.1(3) 14_665 .
O1 In1 O4 82.0(3) . .
O5 In1 O4 88.7(2) 14_665 .
O5 In1 O4 57.5(2) . .
O4 In1 O4 131.1(3) 14_665 .
O1 In1 C7 110.0(3) 14_665 14_665
O1 In1 C7 110.7(3) . 14_665
O5 In1 C7 28.9(3) 14_665 14_665
O5 In1 C7 93.5(2) . 14_665
O4 In1 C7 28.7(2) 14_665 14_665
O4 In1 C7 112.2(3) . 14_665
O1 In1 C7 110.7(3) 14_665 .
O1 In1 C7 110.0(3) . .
O5 In1 C7 93.5(2) 14_665 .
O5 In1 C7 28.9(3) . .
O4 In1 C7 112.2(3) 14_665 .
O4 In1 C7 28.7(2) . .
C7 In1 C7 105.8(4) 14_665 .
O1 In1 O2 53.1(3) 14_665 14_665
O1 In1 O2 81.3(3) . 14_665
O5 In1 O2 168.3(3) 14_665 14_665
O5 In1 O2 84.3(3) . 14_665
O4 In1 O2 134.1(3) 14_665 14_665
O4 In1 O2 81.0(2) . 14_665
C7 In1 O2 162.7(3) 14_665 14_665
C7 In1 O2 80.3(3) . 14_665
O1 In1 O2 81.3(3) 14_665 .
O1 In1 O2 53.1(3) . .
O5 In1 O2 84.3(3) 14_665 .
O5 In1 O2 168.3(3) . .
O4 In1 O2 81.0(2) 14_665 .
O4 In1 O2 134.1(3) . .
C7 In1 O2 80.3(3) 14_665 .
C7 In1 O2 162.7(3) . .
O2 In1 O2 98.7(4) 14_665 .
O7 In2 O8 95.1(4) . .
O7 In2 O8 95.1(4) . 157_665
O8 In2 O8 89.2(3) . 157_665
O7 In2 O1W 176.3(5) . .
O8 In2 O1W 87.5(2) . .
O8 In2 O1W 87.5(2) 157_665 .
O7 In2 O6 89.1(4) . 157_665
O8 In2 O6 89.2(2) . 157_665
O8 In2 O6 175.6(2) 157_665 157_665
O1W In2 O6 88.3(2) . 157_665
O7 In2 O6 89.1(4) . .
O8 In2 O6 175.6(2) . .
O8 In2 O6 89.2(2) 157_665 .
O1W In2 O6 88.3(2) . .
O6 In2 O6 92.0(3) 157_665 .
Co3A Co3 O3 97.2(4) . 110_465
Co3A Co3 O3 97.2(4) . .
O3 Co3 O3 165.4(9) 110_465 .
Co3A Co3 O2W 103.6(11) . .
O3 Co3 O2W 89.4(4) 110_465 .
O3 Co3 O2W 89.4(4) . .
Co3A Co3 O4W 152.2(11) . .
O3 Co3 O4W 83.1(5) 110_465 .
O3 Co3 O4W 83.1(5) . .
O2W Co3 O4W 104.2(8) . .
Co3A Co3 O3W 19.7(9) . .
O3 Co3 O3W 97.2(5) 110_465 .
O3 Co3 O3W 97.2(5) . .
O2W Co3 O3W 84.0(8) . .
O4W Co3 O3W 171.8(8) . .
Co3A Co3 O9 69.4(9) . .
O3 Co3 O9 91.4(4) 110_465 .
O3 Co3 O9 91.4(4) . .
O2W Co3 O9 173.0(7) . .
O4W Co3 O9 82.8(6) . .
O3W Co3 O9 89.0(6) . .
Co3 Co3A O3W 149.6(13) . .
Co3 Co3A O3 59.4(5) . 110_465
O3W Co3A O3 116.6(5) . 110_465
Co3 Co3A O3 59.4(5) . .
O3W Co3A O3 116.6(5) . .
O3 Co3A O3 118.8(9) 110_465 .
Co3 Co3A O9 88.9(9) . .
O3W Co3A O9 121.5(9) . .
O3 Co3A O9 88.4(4) 110_465 .
O3 Co3A O9 88.4(4) . .
Co3 Co3A O2W 56.1(9) . .
O3W Co3A O2W 93.5(10) . .
O3 Co3A O2W 74.4(5) 110_465 .
O3 Co3A O2W 74.4(5) . .
O9 Co3A O2W 145.0(7) . .
C1 O1 In1 104.6(7) . .
C1 O2 In1 82.3(8) . .
C6 O3 Co3 138.4(14) . .
C6 O3 Co3A 127.0(13) . .
Co3 O3 Co3A 23.4(2) . .
C7 O4 In1 89.4(5) . .
C7 O5 In1 92.9(6) . .
C12 O6 In2 134.1(6) . .
Co2 O7 In2 0.00(8) 31_453 31_453
Co2 O7 In2 119.29(13) 31_453 .
In2 O7 In2 119.29(13) 31_453 .
Co2 O7 Co2 119.29(13) 31_453 82_554
In2 O7 Co2 119.29(13) 31_453 82_554
In2 O7 Co2 119.29(13) . 82_554
Co2 O7 In2 119.29(13) 31_453 82_554
In2 O7 In2 119.29(13) 31_453 82_554
In2 O7 In2 119.29(13) . 82_554
Co2 O7 In2 0.00(8) 82_554 82_554
C13 O8 In2 136.0(5) . .
Co3A O9 Co3A 91.2(5) 9_465 .
Co3A O9 Co3A 91.2(5) 9_465 5_564
Co3A O9 Co3A 91.2(5) . 5_564
Co3A O9 Co3 21.7(2) 9_465 9_465
Co3A O9 Co3 106.1(4) . 9_465
Co3A O9 Co3 106.1(4) 5_564 9_465
Co3A O9 Co3 106.1(4) 9_465 5_564
Co3A O9 Co3 106.1(4) . 5_564
Co3A O9 Co3 21.7(2) 5_564 5_564
Co3 O9 Co3 115.3(3) 9_465 5_564
Co3A O9 Co3 106.1(4) 9_465 .
Co3A O9 Co3 21.7(2) . .
Co3A O9 Co3 106.1(4) 5_564 .
Co3 O9 Co3 115.3(3) 9_465 .
Co3 O9 Co3 115.3(3) 5_564 .
O1 C1 O2 119.7(12) . .
O1 C1 C3 120.2(11) . .
O2 C1 C3 120.1(13) . .
C3 C2 C3 116.1(14) 115_564 .
C4 C3 C2 122.5(11) . .
C4 C3 C1 123.1(12) . .
C2 C3 C1 114.0(11) . .
C5 C4 C3 117.4(12) . .
C4 C5 C4 123.9(16) . 115_564
C4 C5 C6 118.0(8) . .
C4 C5 C6 118.0(8) 115_564 .
O3 C6 O3 128(2) 115_564 .
O3 C6 C5 115.8(10) 115_564 .
O3 C6 C5 115.8(10) . .
O4 C7 O5 120.0(9) . .
O4 C7 C9 121.5(8) . .
O5 C7 C9 118.6(9) . .
O4 C7 In1 61.9(5) . .
O5 C7 In1 58.2(5) . .
C9 C7 In1 174.2(6) . .
C9 C8 C9 118.2(10) . 142
C8 C9 C10 121.6(8) . .
C8 C9 C7 117.7(8) . .
C10 C9 C7 120.6(8) . .
C11 C10 C9 118.2(8) . .
C10 C11 C10 122.0(10) . 142
C10 C11 C12 119.0(5) . .
C10 C11 C12 119.0(5) 142 .
O6 C12 O6 128.2(10) . 142
O6 C12 C11 115.8(5) . .
O6 C12 C11 115.8(5) 142 .
O8 C13 O8 123.3(9) 115_564 .
O8 C13 C14 118.3(4) 115_564 .
O8 C13 C14 118.3(4) . .
C15 C14 C15 115.5(10) 57_365 .
C15 C14 C13 122.2(5) 57_365 .
C15 C14 C13 122.2(5) . .
C14 C15 C14 124.4(10) . 77_464
Co3 O2W Co3A 20.3(3) . .
Co3A O3W Co3 10.8(5) . .

loop_
_geom_bond_atom_site_label_1
_geom_bond_atom_site_label_2
_geom_bond_distance
_geom_bond_site_symmetry_2
In1 O1 2.141(7) 14_665
In1 O1 2.141(7) .
In1 O5 2.200(6) 14_665
In1 O5 2.200(6) .
In1 O4 2.281(5) 14_665
In1 O4 2.281(5) .
In1 C7 2.585(10) 14_665
In1 C7 2.585(10) .
In1 O2 2.582(9) 14_665
In1 O2 2.582(9) .
In2 O7 2.0813(18) .
In2 O8 2.102(5) .
In2 O8 2.102(5) 157_665
In2 O1W 2.109(7) .
In2 O6 2.128(5) 157_665
In2 O6 2.128(5) .
Co3 Co3A 0.847(7) .
Co3 O3 1.838(11) 110_465
Co3 O3 1.838(11) .
Co3 O2W 2.03(2) .
Co3 O4W 2.098(19) .
Co3 O3W 2.30(2) .
Co3 O9 2.293(7) .
Co3A O3W 1.52(2) .
Co3A O3 2.118(9) 110_465
Co3A O3 2.118(9) .
Co3A O9 2.147(11) .
Co3A O2W 2.38(2) .
O1 C1 1.220(13) .
O2 C1 1.262(12) .
O3 C6 1.232(11) .
O4 C7 1.239(10) .
O5 C7 1.251(10) .
O6 C12 1.235(7) .
O7 Co2 2.0813(17) 31_453
O7 In2 2.0813(17) 31_453
O7 Co2 2.0813(17) 82_554
O7 In2 2.0813(17) 82_554
O8 C13 1.263(6) .
O9 Co3A 2.147(11) 9_465
O9 Co3A 2.147(11) 5_564
O9 Co3 2.293(7) 9_465
O9 Co3 2.293(7) 5_564
C1 C3 1.477(15) .
C2 C3 1.414(14) 115_564
C2 C3 1.414(14) .
C3 C4 1.380(14) .
C4 C5 1.377(13) .
C5 C4 1.377(13) 115_564
C5 C6 1.57(2) .
C6 O3 1.232(11) 115_564
C7 C9 1.498(12) .
C8 C9 1.408(10) .
C8 C9 1.408(10) 142
C9 C10 1.405(10) .
C10 C11 1.402(8) .
C11 C10 1.402(8) 142
C11 C12 1.505(15) .
C12 O6 1.235(7) 142
C13 O8 1.263(6) 115_564
C13 C14 1.439(14) .
C14 C15 1.391(7) 57_365
C14 C15 1.391(7) .
C15 C14 1.391(7) 77_464
